data_7702232
loop_
_publ_author_name
'Hollingsworth, Ryan L.'
'Beattie, Jeffrey W.'
'Grass, Amanda'
'Martin, Philip D.'
'Groysman, Stanislav'
'Lord, Richard L.'

_publ_section_title
;
 Reactions of dicobalt octacarbonyl with dinucleating and mononucleating
 bis(imino)pyridine ligands.
;
_journal_issue 43
_journal_name_full 'Dalton transactions (Cambridge, England : 2003)'
_journal_page_first 15353
_journal_page_last 15363
_journal_paper_doi 10.1039/c8dt03405b
_journal_volume 47
_journal_year 2018
_chemical_formula_moiety 'C70 H66 Co4 N6 O12, 2(C4 H9 O)'
_chemical_formula_sum 'C78 H84 Co4 N6 O14'
_chemical_formula_weight 1565.30
_space_group_crystal_system monoclinic
_space_group_IT_number 15
_space_group_name_Hall '-C 2yc'
_space_group_name_H-M_alt 'C 1 2/c 1'
_symmetry_Int_Tables_number 15
_atom_sites_solution_primary direct
_audit_creation_date 2018-09-25
_audit_creation_method
;
Olex2 1.2
(compiled 2017.08.10 svn.r3458 for OlexSys, GUI svn.r5381)
;
_audit_update_record
;
2018-09-25 deposited with the CCDC.
2018-09-27 downloaded from the CCDC.
;
_cell_angle_alpha 90
_cell_angle_beta 102.7044(15)
_cell_angle_gamma 90
_cell_formula_units_Z 4
_cell_length_a 24.960(3)
_cell_length_b 10.0567(12)
_cell_length_c 30.999(4)
_cell_measurement_reflns_used 8005
_cell_measurement_temperature 173(2)
_cell_measurement_theta_max 25.33
_cell_measurement_theta_min 2.19
_cell_volume 7590.7(16)
_computing_molecular_graphics 'Olex2 (Dolomanov et al., 2009)'
_computing_publication_material 'Olex2 (Dolomanov et al., 2009)'
_computing_structure_refinement 'olex2.refine (Bourhis et al., 2015)'
_computing_structure_solution 'SIR2004 (Burla et al., 2007)'
_diffrn_ambient_temperature 173.15
_diffrn_measured_fraction_theta_full 0.9970
_diffrn_measured_fraction_theta_max 0.9970
_diffrn_measurement_device_type 'Bruker APEX-II CCD'
_diffrn_measurement_method '\f and \w scans'
_diffrn_radiation_type 'Mo K\a'
_diffrn_radiation_wavelength 0.71073
_diffrn_reflns_av_R_equivalents 0.0635
_diffrn_reflns_av_unetI/netI 0.0586
_diffrn_reflns_limit_h_max 30
_diffrn_reflns_limit_h_min -30
_diffrn_reflns_limit_k_max 12
_diffrn_reflns_limit_k_min -12
_diffrn_reflns_limit_l_max 37
_diffrn_reflns_limit_l_min -37
_diffrn_reflns_number 30048
_diffrn_reflns_theta_full 25.3515
_diffrn_reflns_theta_max 25.35
_diffrn_reflns_theta_min 1.35
_diffrn_standards_number 0
_exptl_absorpt_coefficient_mu 0.926
_exptl_absorpt_correction_T_max 0.7452
_exptl_absorpt_correction_T_min 0.6594
_exptl_absorpt_correction_type empirical
_exptl_absorpt_process_details
;
SADABS-2014/5 (Bruker,2014/5) was used for absorption correction.
wR2(int) was 0.0674 before and 0.0599 after correction.
The Ratio of minimum to maximum transmission is 0.8849.
The \l/2 correction factor is 0.00150.
;
_exptl_crystal_colour violet
_exptl_crystal_colour_primary violet
_exptl_crystal_density_diffrn 1.3696
_exptl_crystal_density_method 'not measured'
_exptl_crystal_description chunk
_exptl_crystal_F_000 3263.0282
_exptl_crystal_size_max 0.289
_exptl_crystal_size_mid 0.24
_exptl_crystal_size_min 0.131
_refine_diff_density_max 0.8882
_refine_diff_density_min -0.4234
_refine_diff_density_rms 0.1069
_refine_ls_d_res_high 0.8300
_refine_ls_d_res_low 15.1199
_refine_ls_goodness_of_fit_ref 1.0157
_refine_ls_hydrogen_treatment constr
_refine_ls_matrix_type full
_refine_ls_number_constraints 63
_refine_ls_number_parameters 470
_refine_ls_number_reflns 6934
_refine_ls_number_restraints 0
_refine_ls_restrained_S_all 1.0157
_refine_ls_R_factor_all 0.0740
_refine_ls_R_factor_gt 0.0481
_refine_ls_shift/su_max 0.0005
_refine_ls_shift/su_mean 0.0001
_refine_ls_structure_factor_coef Fsqd
_refine_ls_weighting_details 'w=1/[\s^2^(Fo^2^)+(0.0486P)^2^+16.7864P] where P=(Fo^2^+2Fc^2^)/3'
_refine_ls_weighting_scheme calc
_refine_ls_wR_factor_gt 0.1096
_refine_ls_wR_factor_ref 0.1264
_reflns_Friedel_coverage 0.0
_reflns_limit_h_max 29
_reflns_limit_h_min -30
_reflns_limit_k_max 12
_reflns_limit_k_min 0
_reflns_limit_l_max 37
_reflns_limit_l_min 0
_reflns_number_gt 4873
_reflns_number_total 6934
_reflns_threshold_expression I>=2u(I)
_cod_data_source_file c8dt03405b2.cif
_cod_data_source_block sg817d
_cod_original_cell_volume 7590.6(16)
_cod_database_code 7702232
_olex2_refinement_description
;
1. Fixed Uiso
 At 1.2 times of:
  All C(H) groups, All C(H,H) groups
 At 1.5 times of:
  All C(H,H,H) groups
2.a Secondary CH2 refined with riding coordinates:
 C51(H51a,H51b)
2.b Aromatic/amide H refined with riding coordinates:
 C35(H35), C13(H13), C9(H9), C11(H11), C15(H15), C5(H5), C8(H8), C28(H28),
 C30(H30), C7(H7)
2.c Idealised Me refined as rotating group:
 C25(H25a,H25b,H25c), C34(H34a,H34b,H34c), C24(H24a,H24b,H24c), C26(H26a,H26b,
 H26c), C22(H22a,H22b,H22c), C33(H33a,H33b,H33c), C21(H21a,H21b,H21c), C32(H32a,
 H32b,H32c), C38(H38a,H38b,H38c), C50(H50a,H50b,H50c)
;
_olex2_submission_original_sample_id sg817d
_olex2_submission_special_instructions 'No special instructions were received'

loop_
_space_group_symop_id
_space_group_symop_operation_xyz
1 x,y,z
2 -x,y,-z+1/2
3 -x,-y,-z
4 x,-y,z-1/2
5 x+1/2,y+1/2,z
6 -x+1/2,y+1/2,-z+1/2
7 -x+1/2,-y+1/2,-z
8 x+1/2,-y+1/2,z-1/2

loop_
_atom_site_label
_atom_site_type_symbol
_atom_site_fract_x
_atom_site_fract_y
_atom_site_fract_z
_atom_site_U_iso_or_equiv
_atom_site_adp_type
_atom_site_occupancy
_atom_site_refinement_flags_posn
C29 C -0.11498(14) 0.6963(3) 0.04359(11) 0.0288(8) Uani 1.000000 .
Co1 Co 0.031155(17) 0.81821(4) 0.181802(14) 0.02266(13) Uani 1.000000 .
Co2 Co 0.09115(2) 0.80846(5) 0.115496(16) 0.03461(15) Uani 1.000000 .
N3 N 0.08929(10) 0.8105(3) 0.23411(8) 0.0224(6) Uani 1.000000 .
C35 C 0.1336(2) 0.8012(5) 0.97698(15) 0.0612(13) Uani 1.000000 .
H35 H 0.1601(2) 0.7923(5) 1.00397(15) 0.0735(16) Uiso 1.000000 R
O6 O 0.10352(9) 0.7495(2) 0.32197(7) 0.0268(5) Uani 1.000000 .
N2 N 0.03461(11) 0.9952(3) 0.19627(9) 0.0236(6) Uani 1.000000 .
C6 C -0.00046(13) 1.0837(3) 0.17057(11) 0.0274(8) Uani 1.000000 .
C17 C 0.12958(13) 0.6673(3) 0.29752(11) 0.0236(7) Uani 1.000000 .
C27 C -0.07336(13) 0.7975(3) 0.11351(10) 0.0240(7) Uani 1.000000 .
N1 N -0.03319(11) 0.8811(3) 0.14098(9) 0.0255(6) Uani 1.000000 .
C12 C 0.12006(13) 0.6951(3) 0.25235(10) 0.0231(7) Uani 1.000000 .
C13 C 0.14174(13) 0.6126(3) 0.22488(11) 0.0257(7) Uani 1.000000 .
H13 H 0.13445(13) 0.6308(3) 0.19407(11) 0.0308(9) Uiso 1.000000 R
C20 C 0.10725(13) 0.7203(3) 0.36575(10) 0.0239(7) Uani 1.000000 .
C9 C 0.07745(14) 1.1718(3) 0.24305(12) 0.0314(8) Uani 1.000000 .
H9 H 0.10350(14) 1.2015(3) 0.26835(12) 0.0377(10) Uiso 1.000000 R
C10 C 0.07256(13) 1.0379(3) 0.23258(11) 0.0267(8) Uani 1.000000 .
O5 O -0.00845(11) 0.5519(3) 0.19459(10) 0.0502(8) Uani 1.000000 .
O8 O 0.14124(11) 0.8696(3) 0.93946(9) 0.0489(7) Uani 1.000000 .
C11 C 0.10296(13) 0.9269(3) 0.25369(11) 0.0252(7) Uani 1.000000 .
H11 H 0.13093(13) 0.9355(3) 0.27983(11) 0.0302(9) Uiso 1.000000 R
C15 C 0.18417(13) 0.4813(3) 0.28671(11) 0.0280(8) Uani 1.000000 .
H15 H 0.20706(13) 0.4088(3) 0.29872(11) 0.0336(9) Uiso 1.000000 R
C14 C 0.17418(13) 0.5028(3) 0.24149(11) 0.0247(7) Uani 1.000000 .
O4 O 0.15989(13) 0.9737(3) 0.18293(10) 0.0585(8) Uani 1.000000 .
C16 C 0.16227(13) 0.5608(3) 0.31548(11) 0.0267(8) Uani 1.000000 .
C18 C 0.17623(15) 0.5352(4) 0.36570(11) 0.0321(8) Uani 1.000000 .
C5 C -0.03998(14) 1.0107(3) 0.13866(11) 0.0282(8) Uani 1.000000 .
H5 H -0.06853(14) 1.0525(3) 0.11770(11) 0.0339(9) Uiso 1.000000 R
C8 C 0.04373(15) 1.2620(4) 0.21602(13) 0.0378(9) Uani 1.000000 .
H8 H 0.04745(15) 1.3544(4) 0.22236(13) 0.0453(11) Uiso 1.000000 R
C31 C -0.11971(16) 0.6901(4) -0.00660(12) 0.0386(9) Uani 1.000000 .
C23 C 0.20035(14) 0.4182(3) 0.21015(11) 0.0304(8) Uani 1.000000 .
C28 C -0.07839(14) 0.7872(3) 0.06871(11) 0.0291(8) Uani 1.000000 .
H28 H -0.05672(14) 0.8425(3) 0.05446(11) 0.0349(10) Uiso 1.000000 R
C25 C 0.15868(16) 0.3857(4) 0.16737(12) 0.0434(10) Uani 1.000000 .
H25a H 0.1274(5) 0.338(2) 0.17444(13) 0.0651(15) Uiso 1.000000 GR
H25b H 0.1459(8) 0.4684(4) 0.1517(4) 0.0651(15) Uiso 1.000000 GR
H25c H 0.1761(3) 0.330(2) 0.1485(4) 0.0651(15) Uiso 1.000000 GR
C30 C -0.14522(14) 0.6158(4) 0.06548(11) 0.0309(8) Uani 1.000000 .
H30 H -0.16909(14) 0.5513(4) 0.04899(11) 0.0371(10) Uiso 1.000000 R
O2 O 0.02977(14) 0.5583(3) 0.10307(11) 0.0618(9) Uani 1.000000 .
O3 O 0.18603(14) 0.7145(4) 0.08385(12) 0.0710(10) Uani 1.000000 .
C39 C 0.00798(14) 0.6540(4) 0.18798(12) 0.0325(8) Uani 1.000000 .
O1 O 0.02921(13) 1.0012(4) 0.05367(12) 0.0764(11) Uani 1.000000 .
C4 C 0.12992(18) 0.9071(4) 0.15868(14) 0.0448(10) Uani 1.000000 .
C3 C 0.05216(17) 0.6584(4) 0.11069(14) 0.0440(10) Uani 1.000000 .
C34 C -0.1389(2) 0.8243(5) -0.02691(13) 0.0609(13) Uani 1.000000 .
H34a H -0.1758(6) 0.8434(15) -0.0222(9) 0.091(2) Uiso 1.000000 GR
H34b H -0.1134(7) 0.8938(7) -0.0129(7) 0.091(2) Uiso 1.000000 GR
H34c H -0.1400(12) 0.8222(11) -0.0587(2) 0.091(2) Uiso 1.000000 GR
C1 C 0.05283(17) 0.9252(5) 0.07790(14) 0.0478(11) Uani 1.000000 .
C2 C 0.14760(18) 0.7504(4) 0.09581(14) 0.0472(10) Uani 1.000000 .
C24 C 0.24732(17) 0.4989(4) 0.19845(14) 0.0465(11) Uani 1.000000 .
H24a H 0.2326(2) 0.5810(13) 0.1833(8) 0.0698(16) Uiso 1.000000 GR
H24b H 0.2742(6) 0.521(2) 0.22559(16) 0.0698(16) Uiso 1.000000 GR
H24c H 0.2651(7) 0.4463(11) 0.1790(7) 0.0698(16) Uiso 1.000000 GR
C26 C 0.22402(18) 0.2889(4) 0.23137(13) 0.0451(10) Uani 1.000000 .
H26a H 0.2537(7) 0.3084(4) 0.2570(5) 0.0676(16) Uiso 1.000000 GR
H26b H 0.1951(3) 0.2385(12) 0.2410(8) 0.0676(16) Uiso 1.000000 GR
H26c H 0.2385(10) 0.2364(12) 0.2098(3) 0.0676(16) Uiso 1.000000 GR
C22 C 0.1636(2) 0.3888(4) 0.37421(14) 0.0590(14) Uani 1.000000 .
H22a H 0.1248(4) 0.3704(9) 0.3615(9) 0.088(2) Uiso 1.000000 GR
H22b H 0.1866(9) 0.3308(4) 0.3605(9) 0.088(2) Uiso 1.000000 GR
H22c H 0.1714(12) 0.3723(9) 0.40614(14) 0.088(2) Uiso 1.000000 GR
C33 C -0.0631(2) 0.6608(5) -0.01594(15) 0.0633(14) Uani 1.000000 .
H33a H -0.0374(4) 0.7312(17) -0.0031(9) 0.095(2) Uiso 1.000000 GR
H33b H -0.0498(6) 0.5751(15) -0.0028(9) 0.095(2) Uiso 1.000000 GR
H33c H -0.0660(3) 0.657(3) -0.04796(15) 0.095(2) Uiso 1.000000 GR
C51 C 0.19523(18) 0.9185(5) 0.94465(15) 0.0562(12) Uani 1.000000 .
H51a H 0.20376(18) 0.9794(5) 0.97033(15) 0.0675(14) Uiso 1.000000 R
H51b H 0.22167(18) 0.8438(5) 0.95019(15) 0.0675(14) Uiso 1.000000 R
C21 C 0.23749(16) 0.5644(5) 0.38340(13) 0.0607(14) Uani 1.000000 .
H21a H 0.25943(17) 0.505(2) 0.3691(8) 0.091(2) Uiso 1.000000 GR
H21b H 0.2452(3) 0.6570(10) 0.3770(9) 0.091(2) Uiso 1.000000 GR
H21c H 0.2470(3) 0.550(3) 0.4154(2) 0.091(2) Uiso 1.000000 GR
C32 C -0.1595(2) 0.5829(6) -0.02848(14) 0.0783(18) Uani 1.000000 .
H32a H -0.1464(8) 0.4958(6) -0.0165(9) 0.117(3) Uiso 1.000000 GR
H32b H -0.1959(4) 0.600(2) -0.0226(10) 0.117(3) Uiso 1.000000 GR
H32c H -0.1619(12) 0.584(3) -0.0605(2) 0.117(3) Uiso 1.000000 GR
C7 C 0.00453(15) 1.2183(4) 0.17973(13) 0.0362(9) Uani 1.000000 .
H7 H -0.01862(15) 1.2804(4) 0.16138(13) 0.0434(11) Uiso 1.000000 R
C38 C 0.20033(18) 0.9905(5) 0.90387(16) 0.0612(13) Uani 1.000000 .
H38a H 0.1901(13) 0.9310(11) 0.8783(2) 0.092(2) Uiso 1.000000 GR
H38b H 0.1759(10) 1.0679(18) 0.8997(6) 0.092(2) Uiso 1.000000 GR
H38c H 0.2384(3) 1.020(3) 0.9067(5) 0.092(2) Uiso 1.000000 GR
C50 C 0.0766(2) 0.7442(6) 0.9675(2) 0.0867(19) Uani 1.000000 .
H50a H 0.0719(6) 0.684(3) 0.9421(8) 0.130(3) Uiso 1.000000 GR
H50b H 0.0709(6) 0.695(3) 0.9934(5) 0.130(3) Uiso 1.000000 GR
H50c H 0.0497(2) 0.8165(6) 0.9608(13) 0.130(3) Uiso 1.000000 GR
C40 C 0.14201(13) 0.6256(3) 0.38887(11) 0.0272(8) Uani 1.000000 .

loop_
_atom_site_aniso_label
_atom_site_aniso_U_11
_atom_site_aniso_U_22
_atom_site_aniso_U_33
_atom_site_aniso_U_12
_atom_site_aniso_U_13
_atom_site_aniso_U_23
C29 0.0306(19) 0.031(2) 0.0247(18) -0.0002(16) 0.0057(15) 0.0025(15)
Co1 0.0215(2) 0.0213(2) 0.0243(2) 0.00088(19) 0.00311(18) 0.00133(18)
Co2 0.0319(3) 0.0426(3) 0.0308(3) 0.0065(2) 0.0101(2) 0.0042(2)
N3 0.0200(14) 0.0264(15) 0.0209(14) 0.0011(12) 0.0047(11) 0.0039(12)
C35 0.078(4) 0.067(3) 0.044(3) 0.017(3) 0.024(2) 0.022(2)
O6 0.0267(13) 0.0294(13) 0.0258(13) 0.0077(10) 0.0089(10) 0.0040(10)
N2 0.0221(15) 0.0222(15) 0.0266(15) -0.0013(12) 0.0054(12) 0.0010(12)
C6 0.0195(17) 0.0288(19) 0.0337(19) 0.0012(14) 0.0054(15) 0.0059(15)
C17 0.0197(17) 0.0251(18) 0.0269(18) -0.0003(14) 0.0071(14) -0.0017(14)
C27 0.0190(17) 0.0256(18) 0.0248(17) 0.0010(14) -0.0007(13) 0.0017(14)
N1 0.0251(15) 0.0279(16) 0.0238(15) -0.0004(12) 0.0060(12) 0.0033(12)
C12 0.0218(17) 0.0238(18) 0.0235(17) 0.0018(14) 0.0046(13) 0.0023(14)
C13 0.0257(18) 0.0276(19) 0.0236(18) 0.0019(15) 0.0054(14) 0.0022(14)
C20 0.0245(18) 0.0253(18) 0.0218(17) -0.0030(14) 0.0049(14) -0.0003(14)
C9 0.030(2) 0.0242(19) 0.038(2) -0.0036(15) 0.0036(16) -0.0049(16)
C10 0.0221(18) 0.0280(19) 0.0317(19) -0.0024(14) 0.0097(15) -0.0017(15)
O5 0.0416(17) 0.0253(15) 0.079(2) -0.0052(13) 0.0026(15) 0.0112(14)
O8 0.0406(17) 0.0560(18) 0.0518(18) 0.0129(14) 0.0138(14) 0.0152(14)
C11 0.0206(17) 0.0294(19) 0.0250(18) -0.0022(14) 0.0039(14) -0.0026(14)
C15 0.0258(18) 0.0248(19) 0.0328(19) 0.0055(15) 0.0054(15) 0.0030(15)
C14 0.0220(17) 0.0228(17) 0.0305(19) 0.0016(14) 0.0083(14) -0.0008(14)
O4 0.0532(19) 0.076(2) 0.0520(19) -0.0217(17) 0.0237(16) -0.0164(17)
C16 0.0215(17) 0.0307(19) 0.0276(18) 0.0003(15) 0.0050(14) 0.0002(15)
C18 0.037(2) 0.034(2) 0.0260(19) 0.0126(16) 0.0082(16) 0.0058(15)
C5 0.0236(18) 0.0276(19) 0.0324(19) 0.0019(15) 0.0039(15) 0.0066(15)
C8 0.038(2) 0.0178(19) 0.056(3) -0.0020(16) 0.0072(19) -0.0037(17)
C31 0.043(2) 0.046(2) 0.0274(19) -0.0126(19) 0.0081(17) -0.0013(17)
C23 0.032(2) 0.031(2) 0.0296(19) 0.0062(16) 0.0096(16) -0.0027(15)
C28 0.0283(19) 0.034(2) 0.0261(19) -0.0001(15) 0.0075(15) 0.0043(15)
C25 0.046(2) 0.046(3) 0.038(2) 0.0082(19) 0.0083(19) -0.0123(19)
C30 0.031(2) 0.033(2) 0.0271(19) -0.0063(16) 0.0027(15) -0.0036(15)
O2 0.067(2) 0.051(2) 0.068(2) -0.0072(17) 0.0173(17) -0.0126(16)
O3 0.054(2) 0.087(3) 0.079(2) 0.0141(18) 0.0278(19) -0.0157(19)
C39 0.0256(19) 0.032(2) 0.037(2) 0.0038(16) 0.0006(16) 0.0011(16)
O1 0.048(2) 0.084(3) 0.092(3) 0.0053(18) 0.0048(18) 0.054(2)
C4 0.047(3) 0.052(3) 0.040(2) 0.001(2) 0.020(2) 0.003(2)
C3 0.040(2) 0.046(3) 0.046(2) 0.009(2) 0.0102(19) 0.005(2)
C34 0.072(3) 0.078(3) 0.029(2) 0.006(3) 0.003(2) 0.010(2)
C1 0.035(2) 0.059(3) 0.052(3) -0.001(2) 0.015(2) 0.016(2)
C2 0.047(3) 0.052(3) 0.043(2) 0.005(2) 0.009(2) -0.008(2)
C24 0.045(2) 0.046(3) 0.054(3) 0.003(2) 0.024(2) -0.009(2)
C26 0.055(3) 0.039(2) 0.043(2) 0.020(2) 0.014(2) -0.0007(18)
C22 0.108(4) 0.035(2) 0.043(3) 0.025(2) 0.036(3) 0.0104(19)
C33 0.064(3) 0.091(4) 0.041(3) 0.011(3) 0.023(2) -0.011(2)
C51 0.040(3) 0.070(3) 0.057(3) 0.002(2) 0.006(2) -0.006(2)
C21 0.036(2) 0.113(4) 0.030(2) 0.029(3) 0.0003(18) -0.006(2)
C32 0.107(4) 0.101(4) 0.027(2) -0.056(4) 0.014(3) -0.009(2)
C7 0.033(2) 0.026(2) 0.048(2) 0.0007(16) 0.0050(18) 0.0036(17)
C38 0.041(3) 0.064(3) 0.080(4) -0.000(2) 0.015(2) 0.012(3)
C50 0.063(4) 0.090(4) 0.117(5) 0.021(3) 0.041(3) 0.050(4)
C40 0.0238(18) 0.032(2) 0.0255(18) 0.0019(15) 0.0042(14) -0.0006(15)

loop_
_atom_type_symbol
_atom_type_scat_dispersion_real
_atom_type_scat_dispersion_imag
_atom_type_scat_Cromer_Mann_a1
_atom_type_scat_Cromer_Mann_a2
_atom_type_scat_Cromer_Mann_a3
_atom_type_scat_Cromer_Mann_a4
_atom_type_scat_Cromer_Mann_b1
_atom_type_scat_Cromer_Mann_b2
_atom_type_scat_Cromer_Mann_b3
_atom_type_scat_Cromer_Mann_b4
_atom_type_scat_Cromer_Mann_c
_atom_type_scat_source
_atom_type_scat_dispersion_source
H 0.00000 0.00000 0.49300 0.32291 0.14019 0.04081 10.51090 26.12570 3.14236 57.79970 0.0030380000826 'International Tables Volume C Table 6.1.1.4 (pp. 500-502)' 'Henke, Gullikson and Davis, At. Data and Nucl. Data Tables, 1993, 54, 2'
C 0.00347 0.00161 2.31000 1.02000 1.58860 0.86500 20.84390 10.20750 0.56870 51.65120 0.215599998832 'International Tables Volume C Table 6.1.1.4 (pp. 500-502)' 'Henke, Gullikson and Davis, At. Data and Nucl. Data Tables, 1993, 54, 2'
Co 0.35655 0.96576 12.28410 7.34090 4.00340 2.34880 4.27910 0.27840 13.53590 71.16920 1.01180005074 'International Tables Volume C Table 6.1.1.4 (pp. 500-502)' 'Henke, Gullikson and Davis, At. Data and Nucl. Data Tables, 1993, 54, 2'
O 0.01158 0.00611 3.04850 2.28680 1.54630 0.86700 13.27710 5.70110 0.32390 32.90890 0.250800013542 'International Tables Volume C Table 6.1.1.4 (pp. 500-502)' 'Henke, Gullikson and Davis, At. Data and Nucl. Data Tables, 1993, 54, 2'
N 0.00653 0.00323 12.21260 3.13220 2.01250 1.16630 0.00570 9.89330 28.99750 0.58260 -11.5290002823 'International Tables Volume C Table 6.1.1.4 (pp. 500-502)' 'Henke, Gullikson and Davis, At. Data and Nucl. Data Tables, 1993, 54, 2'

loop_
_geom_angle_atom_site_label_1
_geom_angle_atom_site_label_2
_geom_angle_atom_site_label_3
_geom_angle
_geom_angle_site_symmetry_1
_geom_angle_site_symmetry_3
C28 C29 C31 119.0(3) . .
C30 C29 C31 123.0(3) . .
C30 C29 C28 118.0(3) . .
N3 Co1 Co2 101.03(8) . .
N2 Co1 Co2 102.11(8) . .
N2 Co1 N3 81.20(11) . .
N1 Co1 Co2 91.87(8) . .
N1 Co1 N3 159.18(11) . .
N1 Co1 N2 80.15(12) . .
C39 Co1 Co2 106.65(12) . .
C39 Co1 N3 94.29(13) . .
C39 Co1 N2 151.21(15) . .
C39 Co1 N1 97.61(14) . .
C4 Co2 Co1 73.57(13) . .
C3 Co2 Co1 73.78(13) . .
C3 Co2 C4 137.18(19) . .
C1 Co2 Co1 99.24(13) . .
C1 Co2 C4 104.5(2) . .
C1 Co2 C3 107.40(19) . .
C2 Co2 Co1 150.20(14) . .
C2 Co2 C4 95.86(19) . .
C2 Co2 C3 98.88(19) . .
C2 Co2 C1 110.4(2) . .
C12 N3 Co1 127.1(2) . .
C11 N3 Co1 114.8(2) . .
C11 N3 C12 118.1(3) . .
C50 C35 O8 108.7(4) . .
C20 O6 C17 118.6(2) . .
C6 N2 Co1 119.8(2) . .
C10 N2 Co1 119.5(2) . .
C10 N2 C6 120.7(3) . .
C5 C6 N2 108.8(3) . .
C7 C6 N2 119.9(3) . .
C7 C6 C5 131.2(3) . .
C12 C17 O6 115.8(3) . .
C16 C17 O6 123.4(3) . .
C16 C17 C12 120.8(3) . .
C20 C27 N1 117.7(3) 2 .
C28 C27 N1 122.8(3) . .
C28 C27 C20 119.4(3) . 2
C27 N1 Co1 124.9(2) . .
C5 N1 Co1 116.2(2) . .
C5 N1 C27 118.9(3) . .
C17 C12 N3 121.0(3) . .
C13 C12 N3 119.3(3) . .
C13 C12 C17 119.6(3) . .
C14 C13 C12 121.4(3) . .
C27 C20 O6 114.7(3) 2 .
C40 C20 O6 124.1(3) . .
C40 C20 C27 121.2(3) . 2
C8 C9 C10 118.9(3) . .
C9 C10 N2 120.4(3) . .
C11 C10 N2 109.5(3) . .
C11 C10 C9 130.1(3) . .
C51 O8 C35 112.2(4) . .
C10 C11 N3 115.0(3) . .
C16 C15 C14 123.3(3) . .
C15 C14 C13 117.1(3) . .
C23 C14 C13 119.7(3) . .
C23 C14 C15 123.0(3) . .
C15 C16 C17 117.7(3) . .
C18 C16 C17 121.2(3) . .
C18 C16 C15 121.1(3) . .
C22 C18 C16 108.9(3) . .
C21 C18 C16 108.4(3) . .
C21 C18 C22 110.3(3) . .
C40 C18 C16 110.4(3) . .
C40 C18 C22 109.3(3) . .
C40 C18 C21 109.5(3) . .
N1 C5 C6 114.1(3) . .
C7 C8 C9 120.6(3) . .
C34 C31 C29 109.3(3) . .
C33 C31 C29 109.3(3) . .
C33 C31 C34 108.2(4) . .
C32 C31 C29 112.2(3) . .
C32 C31 C34 109.2(4) . .
C32 C31 C33 108.5(4) . .
C25 C23 C14 111.3(3) . .
C24 C23 C14 108.0(3) . .
C24 C23 C25 108.5(3) . .
C26 C23 C14 112.2(3) . .
C26 C23 C25 108.6(3) . .
C26 C23 C24 108.1(3) . .
C27 C28 C29 121.1(3) . .
C40 C30 C29 122.5(3) 2 .
O5 C39 Co1 174.8(4) . .
O4 C4 Co2 170.7(4) . .
O2 C3 Co2 171.4(4) . .
O1 C1 Co2 178.6(4) . .
O3 C2 Co2 177.8(4) . .
C38 C51 O8 109.4(4) . .
C8 C7 C6 119.4(3) . .
C18 C40 C20 121.3(3) . .
C30 C40 C20 117.6(3) 2 .
C30 C40 C18 121.1(3) 2 .

loop_
_geom_bond_atom_site_label_1
_geom_bond_atom_site_label_2
_geom_bond_distance
_geom_bond_site_symmetry_2
C29 C31 1.536(5) .
C29 C28 1.401(5) .
C29 C30 1.382(5) .
Co1 Co2 2.7983(7) .
Co1 N3 1.925(3) .
Co1 N2 1.833(3) .
Co1 N1 1.920(3) .
Co1 C39 1.774(4) .
Co2 C4 1.772(5) .
Co2 C3 1.784(5) .
Co2 C1 1.778(4) .
Co2 C2 1.754(4) .
N3 C12 1.437(4) .
N3 C11 1.328(4) .
C35 O8 1.400(5) .
C35 C50 1.503(7) .
O6 C17 1.378(4) .
O6 C20 1.372(4) .
N2 C6 1.373(4) .
N2 C10 1.371(4) .
C6 C5 1.436(5) .
C6 C7 1.383(5) .
C17 C12 1.396(4) .
C17 C16 1.387(5) .
C27 N1 1.436(4) .
C27 C20 1.404(5) 2
C27 C28 1.371(5) .
N1 C5 1.314(4) .
C12 C13 1.382(4) .
C13 C14 1.399(4) .
C20 C40 1.378(5) .
C9 C10 1.384(5) .
C9 C8 1.386(5) .
C10 C11 1.426(5) .
O5 C39 1.141(4) .
O8 C51 1.410(5) .
C15 C14 1.386(5) .
C15 C16 1.396(5) .
C14 C23 1.541(5) .
O4 C4 1.152(5) .
C16 C18 1.540(5) .
C18 C22 1.540(5) .
C18 C21 1.535(5) .
C18 C40 1.530(5) .
C8 C7 1.390(5) .
C31 C34 1.522(6) .
C31 C33 1.532(6) .
C31 C32 1.521(6) .
C23 C25 1.530(5) .
C23 C24 1.534(5) .
C23 C26 1.517(5) .
C30 C40 1.403(5) 2
O2 C3 1.150(5) .
O3 C2 1.159(5) .
O1 C1 1.140(5) .
C51 C38 1.486(6) .
